data_1560813
loop_
_publ_author_name
'Wiesenfeldt, Mario P.'
'Moock, Daniel'
'Paul, Daniel'
'Glorius, Frank'

_publ_section_title
;
 Enantioselective hydrogenation of annulated arenes: controlled formation
 of multiple stereocenters in adjacent rings
;
_journal_issue 15
_journal_name_full 'Chemical Science'
_journal_page_first 5611
_journal_page_last 5615
_journal_paper_doi 10.1039/D0SC07099H
_journal_volume 12
_journal_year 2021
_chemical_formula_sum 'C10 H18 N2 O'
_chemical_formula_weight 182.26
_space_group_crystal_system monoclinic
_space_group_IT_number 14
_space_group_name_Hall '-P 2yn'
_space_group_name_H-M_alt 'P 1 21/n 1'
_atom_sites_solution_hydrogens mixed
_audit_creation_method 'APEX3 v2016.1-0'
_audit_update_record
;
2020-05-27 deposited with the CCDC.	2021-03-04 downloaded from the CCDC.
;
_cell_angle_alpha 90
_cell_angle_beta 108.743(3)
_cell_angle_gamma 90
_cell_formula_units_Z 4
_cell_length_a 9.8352(5)
_cell_length_b 9.3209(4)
_cell_length_c 11.4836(6)
_cell_measurement_reflns_used 3813
_cell_measurement_temperature 100.(2)
_cell_measurement_theta_max 66.3913
_cell_measurement_theta_min 5.1655
_cell_volume 996.91(9)
_computing_cell_refinement 'SAINT V8.37A (Bruker AXS Inc., 2015)'
_computing_data_collection 'APEX3 v2016.1-0 (Bruker AXS Inc., 2016)'
_computing_data_reduction 'SAINT V8.37A (Bruker AXS Inc., 2015)'
_computing_molecular_graphics 'APEX3 v2016.1-0 (Bruker AXS Inc., 2016)'
_computing_publication_material 'APEX3 v2016.1-0 (Bruker AXS Inc., 2016)'
_computing_structure_refinement 'SHELXL-2014/7 (Sheldrick, 2014)'
_computing_structure_solution 'SHELXL-2014/7 (Sheldrick, 2014)'
_diffrn_ambient_temperature 100.(2)
_diffrn_detector_area_resol_mean 8.3333
_diffrn_measured_fraction_theta_full 0.993
_diffrn_measured_fraction_theta_max 0.993
_diffrn_measurement_device_type 'Kappa CCD APEXII'
_diffrn_measurement_method 'phi / omega scans'
_diffrn_radiation_monochromator graphite
_diffrn_radiation_type CuK\a
_diffrn_radiation_wavelength 1.54178
_diffrn_reflns_av_R_equivalents 0.0643
_diffrn_reflns_av_unetI/netI 0.0335
_diffrn_reflns_limit_h_max 11
_diffrn_reflns_limit_h_min -11
_diffrn_reflns_limit_k_max 11
_diffrn_reflns_limit_k_min -11
_diffrn_reflns_limit_l_max 13
_diffrn_reflns_limit_l_min -13
_diffrn_reflns_number 14466
_diffrn_reflns_theta_full 66.72
_diffrn_reflns_theta_max 66.72
_diffrn_reflns_theta_min 5.17
_diffrn_source 'fine-focus sealed tube'
_diffrn_source_type 'fine-focus sealed tube'
_exptl_absorpt_coefficient_mu 0.626
_exptl_absorpt_correction_T_max 0.95
_exptl_absorpt_correction_T_min 0.80
_exptl_absorpt_correction_type multi-scan
_exptl_absorpt_process_details
;
Bruker AXS (2014). SADABS, Version 2014/5, Bruker AXS Inc., Madison, Wisconsin,
USA.
;
_exptl_crystal_colour colourless
_exptl_crystal_density_diffrn 1.214
_exptl_crystal_density_method 'not measured'
_exptl_crystal_description prism
_exptl_crystal_F_000 400
_exptl_crystal_size_max 0.180
_exptl_crystal_size_mid 0.120
_exptl_crystal_size_min 0.080
_refine_diff_density_max 0.171
_refine_diff_density_min -0.195
_refine_ls_extinction_method none
_refine_ls_goodness_of_fit_ref 1.054
_refine_ls_hydrogen_treatment mixed
_refine_ls_matrix_type full
_refine_ls_number_parameters 124
_refine_ls_number_reflns 1752
_refine_ls_number_restraints 0
_refine_ls_restrained_S_all 1.054
_refine_ls_R_factor_all 0.0591
_refine_ls_R_factor_gt 0.0410
_refine_ls_shift/su_max 0.000
_refine_ls_shift/su_mean 0.000
_refine_ls_structure_factor_coef Fsqd
_refine_ls_weighting_details 'w=1/[\s^2^(Fo^2^)+(0.0420P)^2^+0.3186P] where P=(Fo^2^+2Fc^2^)/3'
_refine_ls_weighting_scheme calc
_refine_ls_wR_factor_gt 0.0930
_refine_ls_wR_factor_ref 0.1017
_reflns_number_gt 1334
_reflns_number_total 1752
_reflns_threshold_expression 'I > 2\s(I)'
_cod_data_source_file d0sc07099h2.cif
_cod_data_source_block glo9476
_cod_depositor_comments 'Adding full bibliography for 1560813--1560814.cif.'
_cod_database_code 1560813

loop_
_space_group_symop_operation_xyz
'x, y, z'
'-x+1/2, y+1/2, -z+1/2'
'-x, -y, -z'
'x-1/2, -y-1/2, z-1/2'

loop_
_atom_site_type_symbol
_atom_site_label
_atom_site_fract_x
_atom_site_fract_y
_atom_site_fract_z
_atom_site_U_iso_or_equiv
_atom_site_adp_type
_atom_site_calc_flag
_atom_site_refinement_flags_adp
_atom_site_refinement_flags_occupancy
_atom_site_refinement_flags_posn
_atom_site_occupancy
_atom_site_disorder_assembly
_atom_site_disorder_group
O O1 0.65297(12) 0.26082(12) 0.16985(10) 0.0267(3) Uani d . . . 1 . .
N N1 0.62143(15) 0.57753(15) 0.40879(13) 0.0238(3) Uani d . . . 1 . .
H H1 0.6605(19) 0.644(2) 0.3777(16) 0.023(5) Uiso d . . . 1 . .
C C2 0.72191(17) 0.45950(18) 0.45671(14) 0.0231(4) Uani d . . . 1 . .
H H2 0.6716 0.3834 0.4887 0.028 Uiso calc U . R 1 . .
C C3 0.76696(17) 0.39591(18) 0.35198(14) 0.0232(4) Uani d . . . 1 . .
H H3A 0.8284 0.4661 0.3277 0.028 Uiso calc U . R 1 . .
H H3B 0.8252 0.3088 0.3822 0.028 Uiso calc U . R 1 . .
C C4 0.64227(18) 0.35721(17) 0.24053(15) 0.0230(4) Uani d . . . 1 . .
N N5 0.52015(14) 0.43501(15) 0.22081(12) 0.0227(3) Uani d . . . 1 . .
C C6 0.39109(17) 0.39286(18) 0.12023(15) 0.0258(4) Uani d . . . 1 . .
H H6A 0.3295 0.3325 0.1536 0.031 Uiso calc U . R 1 . .
H H6B 0.4197 0.3347 0.0598 0.031 Uiso calc U . R 1 . .
C C7 0.30577(18) 0.52228(19) 0.05565(14) 0.0261(4) Uani d . . . 1 . .
H H7 0.3677 0.5789 0.0183 0.031 Uiso calc U . R 1 . .
C C8 0.26969(18) 0.61702(19) 0.14992(15) 0.0266(4) Uani d . . . 1 . .
H H8A 0.2194 0.7045 0.109 0.032 Uiso calc U . R 1 . .
H H8B 0.2045 0.5646 0.1852 0.032 Uiso calc U . R 1 . .
C C9 0.40569(18) 0.65943(18) 0.25258(15) 0.0267(4) Uani d . . . 1 . .
H H9A 0.4658 0.7203 0.218 0.032 Uiso calc U . R 1 . .
H H9B 0.3791 0.717 0.3144 0.032 Uiso calc U . R 1 . .
C C10 0.49279(17) 0.53046(17) 0.31553(14) 0.0230(4) Uani d . . . 1 . .
H H10 0.4339 0.4755 0.3569 0.028 Uiso calc U . R 1 . .
C C11 0.84928(18) 0.51222(19) 0.56178(14) 0.0260(4) Uani d . . . 1 . .
H H11A 0.8958 0.5915 0.5332 0.039 Uiso calc U . R 1 . .
H H11B 0.918 0.4336 0.591 0.039 Uiso calc U . R 1 . .
H H11C 0.8164 0.5456 0.6291 0.039 Uiso calc U . R 1 . .
C C12 0.17147(19) 0.4752(2) -0.04780(16) 0.0306(4) Uani d . . . 1 . .
H H12A 0.1119 0.4147 -0.0138 0.046 Uiso calc U . R 1 . .
H H12B 0.1998 0.4208 -0.1093 0.046 Uiso calc U . R 1 . .
H H12C 0.1166 0.5601 -0.0866 0.046 Uiso calc U . R 1 . .

loop_
_atom_site_aniso_label
_atom_site_aniso_U_11
_atom_site_aniso_U_22
_atom_site_aniso_U_33
_atom_site_aniso_U_12
_atom_site_aniso_U_13
_atom_site_aniso_U_23
O1 0.0296(7) 0.0236(6) 0.0263(6) 0.0026(5) 0.0082(5) -0.0032(5)
N1 0.0223(8) 0.0220(8) 0.0247(7) -0.0001(6) 0.0043(6) -0.0006(6)
C2 0.0241(9) 0.0219(9) 0.0238(8) 0.0003(7) 0.0083(7) 0.0001(7)
C3 0.0232(9) 0.0210(9) 0.0240(9) 0.0018(7) 0.0057(7) 0.0004(7)
C4 0.0262(9) 0.0202(9) 0.0240(8) -0.0010(7) 0.0098(7) 0.0019(7)
N5 0.0217(7) 0.0231(7) 0.0219(7) 0.0007(6) 0.0053(6) -0.0034(6)
C6 0.0233(9) 0.0261(9) 0.0260(9) -0.0023(7) 0.0048(7) -0.0015(7)
C7 0.0250(9) 0.0283(10) 0.0232(8) -0.0007(7) 0.0051(8) 0.0017(7)
C8 0.0241(9) 0.0266(9) 0.0281(9) 0.0026(7) 0.0069(8) 0.0024(7)
C9 0.0276(9) 0.0245(9) 0.0279(9) 0.0025(7) 0.0087(8) -0.0016(7)
C10 0.0236(9) 0.0229(9) 0.0230(8) 0.0004(7) 0.0080(7) -0.0017(7)
C11 0.0272(9) 0.0261(9) 0.0232(8) -0.0002(7) 0.0062(7) 0.0005(7)
C12 0.0294(10) 0.0309(10) 0.0278(9) 0.0026(8) 0.0041(8) 0.0002(8)

loop_
_atom_type_symbol
_atom_type_description
_atom_type_scat_dispersion_real
_atom_type_scat_dispersion_imag
_atom_type_scat_source
C C 0.0181 0.0091 'International Tables Vol C Tables 4.2.6.8 and 6.1.1.4'
H H 0.0000 0.0000 'International Tables Vol C Tables 4.2.6.8 and 6.1.1.4'
N N 0.0311 0.0180 'International Tables Vol C Tables 4.2.6.8 and 6.1.1.4'
O O 0.0492 0.0322 'International Tables Vol C Tables 4.2.6.8 and 6.1.1.4'

loop_
_geom_angle_atom_site_label_1
_geom_angle_atom_site_label_2
_geom_angle_atom_site_label_3
_geom_angle_site_symmetry_1
_geom_angle_site_symmetry_3
_geom_angle
_geom_angle_publ_flag
C10 N1 C2 . . 112.14(13) ?
C10 N1 H1 . . 108.2(11) ?
C2 N1 H1 . . 111.0(12) ?
N1 C2 C11 . . 109.96(13) ?
N1 C2 C3 . . 109.10(13) ?
C11 C2 C3 . . 112.20(14) ?
N1 C2 H2 . . 108.5 ?
C11 C2 H2 . . 108.5 ?
C3 C2 H2 . . 108.5 ?
C4 C3 C2 . . 113.53(14) ?
C4 C3 H3A . . 108.9 ?
C2 C3 H3A . . 108.9 ?
C4 C3 H3B . . 108.9 ?
C2 C3 H3B . . 108.9 ?
H3A C3 H3B . . 107.7 ?
O1 C4 N5 . . 122.35(15) ?
O1 C4 C3 . . 120.94(15) ?
N5 C4 C3 . . 116.69(14) ?
C4 N5 C6 . . 118.87(14) ?
C4 N5 C10 . . 123.55(13) ?
C6 N5 C10 . . 114.79(13) ?
N5 C6 C7 . . 111.94(14) ?
N5 C6 H6A . . 109.2 ?
C7 C6 H6A . . 109.2 ?
N5 C6 H6B . . 109.2 ?
C7 C6 H6B . . 109.2 ?
H6A C6 H6B . . 107.9 ?
C6 C7 C8 . . 109.34(13) ?
C6 C7 C12 . . 110.79(14) ?
C8 C7 C12 . . 112.18(14) ?
C6 C7 H7 . . 108.1 ?
C8 C7 H7 . . 108.1 ?
C12 C7 H7 . . 108.1 ?
C9 C8 C7 . . 110.66(14) ?
C9 C8 H8A . . 109.5 ?
C7 C8 H8A . . 109.5 ?
C9 C8 H8B . . 109.5 ?
C7 C8 H8B . . 109.5 ?
H8A C8 H8B . . 108.1 ?
C10 C9 C8 . . 112.57(14) ?
C10 C9 H9A . . 109.1 ?
C8 C9 H9A . . 109.1 ?
C10 C9 H9B . . 109.1 ?
C8 C9 H9B . . 109.1 ?
H9A C9 H9B . . 107.8 ?
N1 C10 N5 . . 113.72(13) ?
N1 C10 C9 . . 109.87(13) ?
N5 C10 C9 . . 109.32(13) ?
N1 C10 H10 . . 107.9 ?
N5 C10 H10 . . 107.9 ?
C9 C10 H10 . . 107.9 ?
C2 C11 H11A . . 109.5 ?
C2 C11 H11B . . 109.5 ?
H11A C11 H11B . . 109.5 ?
C2 C11 H11C . . 109.5 ?
H11A C11 H11C . . 109.5 ?
H11B C11 H11C . . 109.5 ?
C7 C12 H12A . . 109.5 ?
C7 C12 H12B . . 109.5 ?
H12A C12 H12B . . 109.5 ?
C7 C12 H12C . . 109.5 ?
H12A C12 H12C . . 109.5 ?
H12B C12 H12C . . 109.5 ?

loop_
_geom_bond_atom_site_label_1
_geom_bond_atom_site_label_2
_geom_bond_site_symmetry_2
_geom_bond_distance
_geom_bond_publ_flag
O1 C4 . 1.2377(19) ?
N1 C10 . 1.439(2) ?
N1 C2 . 1.463(2) ?
N1 H1 . 0.864(19) ?
C2 C11 . 1.515(2) ?
C2 C3 . 1.529(2) ?
C2 H2 . 1.0 ?
C3 C4 . 1.504(2) ?
C3 H3A . 0.99 ?
C3 H3B . 0.99 ?
C4 N5 . 1.358(2) ?
N5 C6 . 1.469(2) ?
N5 C10 . 1.495(2) ?
C6 C7 . 1.520(2) ?
C6 H6A . 0.99 ?
C6 H6B . 0.99 ?
C7 C8 . 1.525(2) ?
C7 C12 . 1.530(2) ?
C7 H7 . 1.0 ?
C8 C9 . 1.524(2) ?
C8 H8A . 0.99 ?
C8 H8B . 0.99 ?
C9 C10 . 1.518(2) ?
C9 H9A . 0.99 ?
C9 H9B . 0.99 ?
C10 H10 . 1.0 ?
C11 H11A . 0.98 ?
C11 H11B . 0.98 ?
C11 H11C . 0.98 ?
C12 H12A . 0.98 ?
C12 H12B . 0.98 ?
C12 H12C . 0.98 ?

loop_
_geom_hbond_atom_site_label_D
_geom_hbond_atom_site_label_H
_geom_hbond_atom_site_label_A
_geom_hbond_site_symmetry_A
_geom_hbond_distance_DH
_geom_hbond_distance_HA
_geom_hbond_distance_DA
_geom_hbond_angle_DHA
_geom_hbond_publ_flag
N1 H1 O1 2_655 0.864(19) 2.344(19) 3.1536(19) 156.1(16) ?

loop_
_geom_torsion_atom_site_label_1
_geom_torsion_atom_site_label_2
_geom_torsion_atom_site_label_3
_geom_torsion_atom_site_label_4
_geom_torsion_site_symmetry_1
_geom_torsion_site_symmetry_2
_geom_torsion_site_symmetry_3
_geom_torsion_site_symmetry_4
_geom_torsion
_geom_torsion_publ_flag
C10 N1 C2 C11 . . . . -175.18(13) ?
C10 N1 C2 C3 . . . . 61.37(17) ?
N1 C2 C3 C4 . . . . -51.64(18) ?
C11 C2 C3 C4 . . . . -173.74(14) ?
C2 C3 C4 O1 . . . . -152.79(15) ?
C2 C3 C4 N5 . . . . 28.6(2) ?
O1 C4 N5 C6 . . . . 7.1(2) ?
C3 C4 N5 C6 . . . . -174.24(14) ?
O1 C4 N5 C10 . . . . 167.16(15) ?
C3 C4 N5 C10 . . . . -14.2(2) ?
C4 N5 C6 C7 . . . . -142.53(15) ?
C10 N5 C6 C7 . . . . 55.74(18) ?
N5 C6 C7 C8 . . . . -55.37(18) ?
N5 C6 C7 C12 . . . . -179.51(14) ?
C6 C7 C8 C9 . . . . 55.64(18) ?
C12 C7 C8 C9 . . . . 178.97(14) ?
C7 C8 C9 C10 . . . . -56.21(19) ?
C2 N1 C10 N5 . . . . -46.55(19) ?
C2 N1 C10 C9 . . . . -169.44(14) ?
C4 N5 C10 N1 . . . . 22.9(2) ?
C6 N5 C10 N1 . . . . -176.30(13) ?
C4 N5 C10 C9 . . . . 146.12(15) ?
C6 N5 C10 C9 . . . . -53.11(18) ?
C8 C9 C10 N1 . . . . 178.34(14) ?
C8 C9 C10 N5 . . . . 52.89(18) ?
